data_4075936
loop_
_publ_author_name
'Newell, Rachel'
'Ohman, Claire'
'Rakowski DuBois, M.'

_publ_section_title
;
 Reactions of Sulfido-Bridged Molybdenum Dimers with Diynes as a Route to
 Multinuclear Dithiolene Complexes
;
_journal_issue 18
_journal_name_full Organometallics
_journal_page_first 4406
_journal_paper_doi 10.1021/om050317d
_journal_volume 24
_journal_year 2005
_chemical_formula_sum 'C42 H42 Mo4 S8'
_chemical_formula_weight 1187.00
_chemical_name_common 'bis adduct of 1,4 diphenylbutadiyne (3)'
_chemical_name_systematic
; 
 ? 
;
_space_group_IT_number 14
_symmetry_cell_setting monoclinic
_symmetry_space_group_name_Hall '-P 2yn'
_symmetry_space_group_name_H-M 'P 1 21/n 1'
_atom_sites_solution_hydrogens geom
_atom_sites_solution_primary direct
_atom_sites_solution_secondary difmap
_audit_creation_method SHELXL-97
_cell_angle_alpha 90.00
_cell_angle_beta 92.8870(10)
_cell_angle_gamma 90.00
_cell_formula_units_Z 4
_cell_length_a 14.8754(6)
_cell_length_b 16.9565(7)
_cell_length_c 16.4576(6)
_cell_measurement_reflns_used 6097
_cell_measurement_temperature 138(2)
_cell_measurement_theta_max 31.434
_cell_measurement_theta_min 2.164
_cell_volume 4145.9(3)
_computing_cell_refinement 'Bruker XSCANS'
_computing_data_collection 'Bruker XSCANS'
_computing_data_reduction 'Bruker SHELXTL'
_computing_molecular_graphics 'Bruker SHELXTL'
_computing_publication_material 'Bruker SHELXTL'
_computing_structure_refinement 'SHELXL-97 (Sheldrick, 1997)'
_computing_structure_solution 'SHELXS-97 (Sheldrick, 1990)'
_diffrn_ambient_temperature 138(2)
_diffrn_measured_fraction_theta_full 0.997
_diffrn_measured_fraction_theta_max 0.997
_diffrn_measurement_device_type 'Bruker P4'
_diffrn_measurement_method '\w scans'
_diffrn_radiation_monochromator graphite
_diffrn_radiation_source 'fine-focus sealed tube'
_diffrn_radiation_type MoK\a
_diffrn_radiation_wavelength 0.71073
_diffrn_reflns_av_R_equivalents 0.0817
_diffrn_reflns_av_sigmaI/netI 0.0905
_diffrn_reflns_limit_h_max 19
_diffrn_reflns_limit_h_min -18
_diffrn_reflns_limit_k_max 21
_diffrn_reflns_limit_k_min -22
_diffrn_reflns_limit_l_max 21
_diffrn_reflns_limit_l_min -12
_diffrn_reflns_number 31624
_diffrn_reflns_theta_full 27.48
_diffrn_reflns_theta_max 27.48
_diffrn_reflns_theta_min 1.80
_exptl_absorpt_coefficient_mu 1.618
_exptl_absorpt_correction_T_max 1.00
_exptl_absorpt_correction_T_min 0.229747
_exptl_absorpt_correction_type multi-scan
_exptl_absorpt_process_details
'absorption correction applied using SADABS (Blessing, R. H. Acta Crystallogr., Sect. A 1995, 51, 33-38)''
_exptl_crystal_colour dark
_exptl_crystal_density_diffrn 1.902
_exptl_crystal_density_method 'not measured'
_exptl_crystal_description plates
_exptl_crystal_F_000 2360
_exptl_crystal_size_max 0.30
_exptl_crystal_size_mid 0.15
_exptl_crystal_size_min 0.09
_refine_diff_density_max 1.515
_refine_diff_density_min -1.628
_refine_diff_density_rms 0.181
_refine_ls_extinction_coef 0.00034(8)
_refine_ls_extinction_expression Fc^*^=kFc[1+0.001xFc^2^\l^3^/sin(2\q)]^-1/4^
_refine_ls_extinction_method SHELXL
_refine_ls_goodness_of_fit_ref 0.997
_refine_ls_hydrogen_treatment mixed
_refine_ls_matrix_type full
_refine_ls_number_parameters 492
_refine_ls_number_reflns 9474
_refine_ls_number_restraints 0
_refine_ls_restrained_S_all 0.997
_refine_ls_R_factor_all 0.0780
_refine_ls_R_factor_gt 0.0484
_refine_ls_shift/su_max 0.001
_refine_ls_shift/su_mean 0.000
_refine_ls_structure_factor_coef Fsqd
_refine_ls_weighting_details 'calc w=1/[\s^2^(Fo^2^)+(0.0646P)^2^+0.0000P] where P=(Fo^2^+2Fc^2^)/3'
_refine_ls_weighting_scheme calc
_refine_ls_wR_factor_gt 0.1147
_refine_ls_wR_factor_ref 0.1306
_reflns_number_gt 6826
_reflns_number_total 9474
_reflns_threshold_expression >2sigma(I)
_cod_data_source_file om050317dsi20050419_031658.cif
_cod_data_source_block p21n
_cod_depositor_comments
;
The following automatic conversions were performed:

'_symmetry_cell_setting' value 'Monoclinic' changed to 'monoclinic'
according to /home/saulius/struct/CIF-dictionaries/cif_core.dic
dictionary named 'cif_core.dic' version 2.4.1 from
2010-06-29.

'_exptl_absorpt_correction_type' value 'multiscan'
changed to 'multi-scan' according to
/home/saulius/struct/CIF-dictionaries/cif_core.dic dictionary named
'cif_core.dic' version 2.4.1 from 2010-06-29.

Automatic conversion script
Id: cif_fix_values 1715 2011-07-08 13:25:40Z adriana 
;
_cod_original_sg_symbol_H-M P2(1)/n
_cod_database_code 4075936
_manuscript_number tom050358

loop_
_symmetry_equiv_pos_as_xyz
'x, y, z'
'-x+1/2, y+1/2, -z+1/2'
'-x, -y, -z'
'x-1/2, -y-1/2, z-1/2'

loop_
_atom_site_label
_atom_site_type_symbol
_atom_site_fract_x
_atom_site_fract_y
_atom_site_fract_z
_atom_site_U_iso_or_equiv
_atom_site_adp_type
_atom_site_occupancy
_atom_site_symmetry_multiplicity
_atom_site_calc_flag
_atom_site_refinement_flags
Mo1 Mo 0.87259(3) 0.32492(2) 0.01250(3) 0.01576(11) Uani 1 1 d .
Mo2 Mo 0.93257(3) 0.19963(2) 0.08905(3) 0.01796(12) Uani 1 1 d .
Mo3 Mo 0.38535(3) 0.22812(2) 0.01892(3) 0.01595(11) Uani 1 1 d .
Mo4 Mo 0.46101(3) 0.34145(2) 0.10458(3) 0.01700(12) Uani 1 1 d .
S1 S 0.78010(8) 0.24967(7) 0.10377(7) 0.0162(2) Uani 1 1 d .
S2 S 0.95189(9) 0.33256(7) 0.14737(8) 0.0208(3) Uani 1 1 d .
S3 S 0.85842(8) 0.19259(7) -0.04646(8) 0.0198(3) Uani 1 1 d .
S4 S 1.02971(9) 0.28362(8) 0.00967(9) 0.0233(3) Uani 1 1 d .
S5 S 0.46704(8) 0.20272(7) 0.14899(8) 0.0168(3) Uani 1 1 d .
S6 S 0.30219(8) 0.30426(7) 0.11681(8) 0.0205(3) Uani 1 1 d .
S7 S 0.54026(8) 0.27027(7) -0.00019(7) 0.0164(3) Uani 1 1 d .
S8 S 0.36908(9) 0.36695(7) -0.02027(8) 0.0221(3) Uani 1 1 d .
C1 C 0.7322(4) 0.1098(3) -0.1752(3) 0.0285(13) Uani 1 1 d .
H1 H 0.7869 0.1356 -0.1863 0.034 Uiso 1 1 calc R
C2 C 0.6905(4) 0.0631(4) -0.2340(4) 0.0376(15) Uani 1 1 d .
H2 H 0.7173 0.0563 -0.2847 0.045 Uiso 1 1 calc R
C3 C 0.6098(4) 0.0257(3) -0.2201(4) 0.0315(13) Uani 1 1 d .
H3 H 0.5807 -0.0060 -0.2611 0.038 Uiso 1 1 calc R
C4 C 0.5723(4) 0.0355(3) -0.1454(4) 0.0281(13) Uani 1 1 d .
H4 H 0.5174 0.0098 -0.1347 0.034 Uiso 1 1 calc R
C5 C 0.6140(3) 0.0820(3) -0.0867(3) 0.0234(11) Uani 1 1 d .
H5 H 0.5868 0.0886 -0.0361 0.028 Uiso 1 1 calc R
C6 C 0.6955(3) 0.1201(3) -0.0992(3) 0.0205(11) Uani 1 1 d .
C7 C 0.7400(3) 0.1682(3) -0.0348(3) 0.0170(10) Uani 1 1 d .
C8 C 0.7049(3) 0.1967(3) 0.0325(3) 0.0155(10) Uani 1 1 d .
C9 C 0.6117(3) 0.2006(3) 0.0569(3) 0.0152(10) Uani 1 1 d .
C10 C 0.5770(3) 0.1690(3) 0.1234(3) 0.0153(10) Uani 1 1 d .
C11 C 0.6214(3) 0.1094(3) 0.1782(3) 0.0166(10) Uani 1 1 d .
C12 C 0.6026(4) 0.1047(3) 0.2591(3) 0.0268(12) Uani 1 1 d .
H12 H 0.5624 0.1416 0.2812 0.032 Uiso 1 1 calc R
C13 C 0.6416(4) 0.0470(4) 0.3087(4) 0.0397(16) Uani 1 1 d .
H13 H 0.6289 0.0450 0.3647 0.048 Uiso 1 1 calc R
C14 C 0.6997(4) -0.0086(4) 0.2763(4) 0.0325(14) Uani 1 1 d .
H14 H 0.7250 -0.0494 0.3098 0.039 Uiso 1 1 calc R
C15 C 0.7199(4) -0.0038(3) 0.1963(3) 0.0249(12) Uani 1 1 d .
H15 H 0.7609 -0.0402 0.1746 0.030 Uiso 1 1 calc R
C16 C 0.6804(3) 0.0543(3) 0.1466(3) 0.0214(11) Uani 1 1 d .
H16 H 0.6936 0.0565 0.0908 0.026 Uiso 1 1 calc R
C17 C 1.0600(4) 0.3424(3) 0.1016(4) 0.0256(12) Uani 1 1 d .
H17A H 1.1098 0.3184 0.1354 0.036 Uiso 1 1 calc R
H17B H 1.0746 0.3978 0.0887 0.036 Uiso 1 1 calc R
C18 C 0.8928(4) 0.4194(3) -0.0903(3) 0.0271(12) Uani 1 1 d .
H18 H 0.9452 0.4217 -0.1208 0.033 Uiso 1 1 calc R
C19 C 0.8821(4) 0.4562(3) -0.0136(3) 0.0242(11) Uani 1 1 d .
H19 H 0.9257 0.4875 0.0156 0.029 Uiso 1 1 calc R
C20 C 0.7941(3) 0.4376(3) 0.0118(3) 0.0221(11) Uani 1 1 d .
H20 H 0.7684 0.4542 0.0607 0.026 Uiso 1 1 calc R
C21 C 0.7521(4) 0.3894(3) -0.0503(3) 0.0221(11) Uani 1 1 d .
H21 H 0.6931 0.3680 -0.0493 0.027 Uiso 1 1 calc R
C22 C 0.8118(4) 0.3784(3) -0.1135(3) 0.0249(12) Uani 1 1 d .
C23 C 0.7934(5) 0.3340(4) -0.1903(4) 0.0377(15) Uani 1 1 d .
H23A H 0.7567 0.2875 -0.1794 0.053 Uiso 1 1 calc R
H23B H 0.8504 0.3172 -0.2121 0.053 Uiso 1 1 calc R
H23C H 0.7609 0.3680 -0.2300 0.053 Uiso 1 1 calc R
C24 C 1.0580(4) 0.1323(3) 0.1405(4) 0.0305(13) Uani 1 1 d .
H24 H 1.1166 0.1534 0.1356 0.037 Uiso 1 1 calc R
C25 C 1.0098(4) 0.0859(3) 0.0804(4) 0.0315(13) Uani 1 1 d .
H25 H 1.0305 0.0700 0.0292 0.038 Uiso 1 1 calc R
C26 C 0.9249(4) 0.0681(3) 0.1117(4) 0.0301(13) Uani 1 1 d .
H26 H 0.8781 0.0385 0.0847 0.036 Uiso 1 1 calc R
C27 C 0.9221(4) 0.1021(3) 0.1898(4) 0.0275(12) Uani 1 1 d .
H27 H 0.8731 0.0992 0.2245 0.033 Uiso 1 1 calc R
C28 C 1.0053(4) 0.1416(3) 0.2077(4) 0.0274(12) Uani 1 1 d .
C29 C 1.0314(5) 0.1840(4) 0.2853(4) 0.0390(15) Uani 1 1 d .
H29A H 1.0703 0.1499 0.3199 0.055 Uiso 1 1 calc R
H29B H 0.9772 0.1973 0.3138 0.055 Uiso 1 1 calc R
H29C H 1.0639 0.2324 0.2728 0.055 Uiso 1 1 calc R
C30 C 0.3839(4) 0.1490(3) -0.0969(3) 0.0246(12) Uani 1 1 d .
H30 H 0.4299 0.1522 -0.1348 0.029 Uiso 1 1 calc R
C31 C 0.3869(4) 0.1023(3) -0.0256(3) 0.0253(12) Uani 1 1 d .
H31 H 0.4346 0.0681 -0.0079 0.030 Uiso 1 1 calc R
C32 C 0.3053(3) 0.1155(3) 0.0153(4) 0.0253(12) Uani 1 1 d .
H32 H 0.2891 0.0924 0.0651 0.030 Uiso 1 1 calc R
C33 C 0.2534(4) 0.1701(3) -0.0334(3) 0.0263(12) Uani 1 1 d .
H33 H 0.1959 0.1898 -0.0210 0.032 Uiso 1 1 calc R
C34 C 0.3004(4) 0.1904(3) -0.1026(3) 0.0286(13) Uani 1 1 d .
C35 C 0.2709(5) 0.2440(4) -0.1700(4) 0.0457(17) Uani 1 1 d .
H35A H 0.2365 0.2141 -0.2120 0.064 Uiso 1 1 calc R
H35B H 0.3238 0.2677 -0.1935 0.064 Uiso 1 1 calc R
H35C H 0.2329 0.2858 -0.1489 0.064 Uiso 1 1 calc R
C36 C 0.5884(4) 0.3915(3) 0.1654(3) 0.0282(13) Uani 1 1 d .
H36 H 0.6432 0.3631 0.1629 0.034 Uiso 1 1 calc R
C37 C 0.5529(4) 0.4462(3) 0.1064(4) 0.0331(14) Uani 1 1 d .
H37 H 0.5794 0.4608 0.0573 0.040 Uiso 1 1 calc R
C38 C 0.4714(4) 0.4743(3) 0.1344(4) 0.0367(15) Uani 1 1 d .
H38 H 0.4329 0.5116 0.1072 0.044 Uiso 1 1 calc R
C39 C 0.4563(4) 0.4388(3) 0.2084(4) 0.0311(13) Uani 1 1 d .
H39 H 0.4060 0.4480 0.2404 0.037 Uiso 1 1 calc R
C40 C 0.5276(4) 0.3871(3) 0.2282(4) 0.0267(12) Uani 1 1 d .
C41 C 0.5410(5) 0.3410(4) 0.3049(4) 0.0428(16) Uani 1 1 d .
H41A H 0.5764 0.3722 0.3451 0.060 Uiso 1 1 calc R
H41B H 0.5731 0.2920 0.2938 0.060 Uiso 1 1 calc R
H41C H 0.4824 0.3284 0.3262 0.060 Uiso 1 1 calc R
C42 C 0.2665(4) 0.3751(3) 0.0373(4) 0.0286(13) Uani 1 1 d .
H42A H 0.2576 0.4288 0.0590 0.040 Uiso 1 1 calc R
H42B H 0.2118 0.3578 0.0054 0.040 Uiso 1 1 calc R

loop_
_atom_site_aniso_label
_atom_site_aniso_U_11
_atom_site_aniso_U_22
_atom_site_aniso_U_33
_atom_site_aniso_U_23
_atom_site_aniso_U_13
_atom_site_aniso_U_12
Mo1 0.0134(2) 0.0179(2) 0.0161(2) 0.00119(16) 0.00154(17) -0.00095(15)
Mo2 0.0139(2) 0.0181(2) 0.0217(3) 0.00082(17) -0.00075(17) 0.00041(16)
Mo3 0.0133(2) 0.0174(2) 0.0171(2) 0.00134(16) 0.00019(17) -0.00092(15)
Mo4 0.0159(2) 0.0159(2) 0.0193(3) 0.00026(16) 0.00202(17) -0.00050(15)
S1 0.0143(6) 0.0206(6) 0.0136(6) 0.0000(5) 0.0016(5) -0.0011(4)
S2 0.0182(6) 0.0236(6) 0.0202(7) -0.0003(5) -0.0014(5) -0.0014(5)
S3 0.0157(6) 0.0235(6) 0.0207(7) -0.0044(5) 0.0047(5) -0.0015(5)
S4 0.0151(6) 0.0278(7) 0.0273(8) -0.0007(5) 0.0038(5) -0.0010(5)
S5 0.0146(6) 0.0188(6) 0.0173(7) 0.0019(5) 0.0036(5) 0.0001(4)
S6 0.0160(6) 0.0212(6) 0.0244(7) 0.0022(5) 0.0038(5) 0.0027(5)
S7 0.0142(6) 0.0195(6) 0.0155(6) 0.0031(5) 0.0017(5) -0.0006(4)
S8 0.0199(7) 0.0225(6) 0.0239(7) 0.0068(5) 0.0012(5) 0.0008(5)
C1 0.025(3) 0.035(3) 0.026(3) -0.007(2) 0.006(2) -0.007(2)
C2 0.036(3) 0.059(4) 0.018(3) -0.015(3) 0.011(3) -0.012(3)
C3 0.034(3) 0.035(3) 0.026(3) -0.012(2) 0.000(3) -0.001(3)
C4 0.021(3) 0.030(3) 0.034(3) -0.008(2) 0.002(2) -0.008(2)
C5 0.023(3) 0.026(3) 0.021(3) -0.004(2) 0.005(2) -0.005(2)
C6 0.018(3) 0.021(3) 0.023(3) 0.000(2) 0.000(2) -0.0012(19)
C7 0.016(2) 0.019(2) 0.016(3) -0.0019(19) 0.003(2) 0.0008(18)
C8 0.011(2) 0.020(2) 0.015(3) 0.0026(19) -0.0010(19) 0.0017(18)
C9 0.011(2) 0.018(2) 0.017(3) -0.0031(19) -0.0006(19) 0.0004(17)
C10 0.013(2) 0.021(2) 0.012(2) 0.0000(19) 0.0002(19) 0.0015(18)
C11 0.016(2) 0.015(2) 0.019(3) 0.0066(19) 0.000(2) -0.0001(18)
C12 0.027(3) 0.031(3) 0.023(3) 0.008(2) 0.008(2) 0.007(2)
C13 0.038(4) 0.054(4) 0.028(4) 0.015(3) 0.013(3) 0.017(3)
C14 0.027(3) 0.040(3) 0.031(4) 0.011(3) 0.000(3) 0.007(2)
C15 0.024(3) 0.017(3) 0.034(3) -0.002(2) 0.001(2) 0.002(2)
C16 0.026(3) 0.017(2) 0.021(3) -0.001(2) 0.003(2) -0.001(2)
C17 0.022(3) 0.019(3) 0.036(3) 0.000(2) -0.002(2) -0.001(2)
C18 0.022(3) 0.035(3) 0.024(3) 0.009(2) 0.006(2) 0.002(2)
C19 0.025(3) 0.026(3) 0.022(3) 0.005(2) -0.004(2) -0.002(2)
C20 0.024(3) 0.020(3) 0.022(3) 0.002(2) 0.002(2) 0.003(2)
C21 0.023(3) 0.021(3) 0.022(3) 0.004(2) 0.000(2) -0.003(2)
C22 0.030(3) 0.028(3) 0.016(3) 0.008(2) -0.001(2) -0.003(2)
C23 0.048(4) 0.043(4) 0.021(3) 0.001(3) -0.004(3) 0.002(3)
C24 0.021(3) 0.026(3) 0.044(4) 0.004(3) -0.004(3) 0.004(2)
C25 0.031(3) 0.022(3) 0.041(4) -0.001(2) -0.001(3) 0.007(2)
C26 0.032(3) 0.021(3) 0.037(4) 0.002(2) -0.003(3) -0.001(2)
C27 0.027(3) 0.022(3) 0.033(3) 0.008(2) -0.004(2) 0.001(2)
C28 0.027(3) 0.021(3) 0.034(3) 0.006(2) -0.010(2) 0.001(2)
C29 0.049(4) 0.039(4) 0.027(4) 0.002(3) -0.013(3) 0.004(3)
C30 0.025(3) 0.028(3) 0.021(3) -0.007(2) 0.004(2) -0.005(2)
C31 0.023(3) 0.020(3) 0.033(3) -0.002(2) 0.000(2) -0.006(2)
C32 0.021(3) 0.022(3) 0.033(3) -0.002(2) 0.006(2) -0.009(2)
C33 0.020(3) 0.027(3) 0.032(3) -0.007(2) -0.003(2) -0.002(2)
C34 0.028(3) 0.031(3) 0.026(3) -0.005(2) -0.008(2) -0.005(2)
C35 0.050(4) 0.056(4) 0.030(4) 0.006(3) -0.011(3) -0.008(3)
C36 0.025(3) 0.032(3) 0.028(3) -0.008(2) 0.002(2) -0.005(2)
C37 0.045(4) 0.025(3) 0.030(3) -0.005(2) 0.008(3) -0.014(3)
C38 0.051(4) 0.021(3) 0.037(4) -0.006(2) -0.009(3) 0.004(3)
C39 0.030(3) 0.031(3) 0.033(4) -0.017(2) -0.003(3) 0.001(2)
C40 0.023(3) 0.027(3) 0.030(3) -0.007(2) -0.001(2) -0.005(2)
C41 0.044(4) 0.051(4) 0.033(4) -0.003(3) -0.004(3) -0.006(3)
C42 0.027(3) 0.025(3) 0.034(4) 0.007(2) 0.005(3) 0.003(2)

loop_
_atom_type_symbol
_atom_type_description
_atom_type_scat_dispersion_real
_atom_type_scat_dispersion_imag
_atom_type_scat_source
C C 0.0033 0.0016 'International Tables Vol C Tables 4.2.6.8 and 6.1.1.4'
H H 0.0000 0.0000 'International Tables Vol C Tables 4.2.6.8 and 6.1.1.4'
S S 0.1246 0.1234 'International Tables Vol C Tables 4.2.6.8 and 6.1.1.4'
Mo Mo -1.6832 0.6857 'International Tables Vol C Tables 4.2.6.8 and 6.1.1.4'

loop_
_geom_angle_atom_site_label_1
_geom_angle_atom_site_label_2
_geom_angle_atom_site_label_3
_geom_angle
C20 Mo1 C19 36.90(18)
C20 Mo1 C21 36.66(18)
C19 Mo1 C21 60.27(19)
C20 Mo1 C18 60.14(19)
C19 Mo1 C18 35.75(19)
C21 Mo1 C18 58.65(18)
C20 Mo1 C22 59.91(19)
C19 Mo1 C22 59.37(19)
C21 Mo1 C22 34.91(18)
C18 Mo1 C22 34.88(18)
C20 Mo1 S4 138.05(14)
C19 Mo1 S4 102.05(14)
C21 Mo1 S4 148.48(13)
C18 Mo1 S4 91.40(13)
C22 Mo1 S4 114.31(14)
C20 Mo1 S1 98.00(13)
C19 Mo1 S1 131.98(14)
C21 Mo1 S1 94.26(13)
C18 Mo1 S1 152.87(14)
C22 Mo1 S1 121.92(13)
S4 Mo1 S1 115.49(4)
C20 Mo1 S3 138.18(14)
C19 Mo1 S3 145.83(14)
C21 Mo1 S3 101.98(13)
C18 Mo1 S3 110.46(15)
C22 Mo1 S3 89.03(14)
S4 Mo1 S3 78.06(4)
S1 Mo1 S3 74.07(4)
C20 Mo1 S2 100.70(14)
C19 Mo1 S2 95.00(14)
C21 Mo1 S2 134.99(14)
C18 Mo1 S2 122.50(15)
C22 Mo1 S2 154.35(14)
S4 Mo1 S2 67.49(5)
S1 Mo1 S2 74.51(4)
S3 Mo1 S2 115.64(5)
C20 Mo1 Mo2 149.82(14)
C19 Mo1 Mo2 150.14(14)
C21 Mo1 Mo2 147.70(13)
C18 Mo1 Mo2 147.95(13)
C22 Mo1 Mo2 146.30(13)
S4 Mo1 Mo2 58.03(3)
S1 Mo1 Mo2 57.80(3)
S3 Mo1 Mo2 57.66(3)
S2 Mo1 Mo2 58.02(3)
C25 Mo2 C26 36.6(2)
C25 Mo2 C24 36.5(2)
C26 Mo2 C24 60.0(2)
C25 Mo2 C27 59.7(2)
C26 Mo2 C27 35.5(2)
C24 Mo2 C27 58.4(2)
C25 Mo2 C28 59.3(2)
C26 Mo2 C28 59.1(2)
C24 Mo2 C28 34.5(2)
C27 Mo2 C28 34.91(18)
C25 Mo2 S3 96.23(17)
C26 Mo2 S3 94.46(16)
C24 Mo2 S3 129.04(16)
C27 Mo2 S3 124.51(14)
C28 Mo2 S3 152.79(14)
C25 Mo2 S1 141.40(15)
C26 Mo2 S1 105.69(15)
C24 Mo2 S1 150.56(15)
C27 Mo2 S1 94.54(14)
C28 Mo2 S1 116.41(14)
S3 Mo2 S1 74.26(4)
C25 Mo2 S4 98.49(16)
C26 Mo2 S4 134.07(15)
C24 Mo2 S4 89.75(15)
C27 Mo2 S4 147.74(14)
C28 Mo2 S4 114.77(14)
S3 Mo2 S4 78.05(5)
S1 Mo2 S4 115.20(4)
C25 Mo2 S2 139.38(16)
C26 Mo2 S2 147.52(16)
C24 Mo2 S2 103.49(15)
C27 Mo2 S2 112.30(14)
C28 Mo2 S2 91.12(14)
S3 Mo2 S2 116.09(5)
S1 Mo2 S2 74.59(4)
S4 Mo2 S2 67.39(4)
C25 Mo2 Mo1 146.20(16)
C26 Mo2 Mo1 149.74(16)
C24 Mo2 Mo1 146.17(14)
C27 Mo2 Mo1 151.76(14)
C28 Mo2 Mo1 149.22(13)
S3 Mo2 Mo1 57.98(3)
S1 Mo2 Mo1 57.86(3)
S4 Mo2 Mo1 57.67(3)
S2 Mo2 Mo1 58.13(3)
C32 Mo3 C31 37.13(18)
C32 Mo3 C33 36.3(2)
C31 Mo3 C33 60.08(19)
C32 Mo3 C30 60.42(19)
C31 Mo3 C30 35.88(19)
C33 Mo3 C30 58.66(19)
C32 Mo3 C34 59.7(2)
C31 Mo3 C34 59.4(2)
C33 Mo3 C34 34.69(19)
C30 Mo3 C34 35.05(19)
C32 Mo3 S5 96.46(16)
C31 Mo3 S5 96.02(15)
C33 Mo3 S5 128.54(14)
C30 Mo3 S5 126.75(14)
C34 Mo3 S5 154.23(14)
C32 Mo3 S7 138.14(14)
C31 Mo3 S7 102.07(14)
C33 Mo3 S7 149.29(14)
C30 Mo3 S7 91.90(13)
C34 Mo3 S7 115.51(14)
S5 Mo3 S7 74.60(4)
C32 Mo3 S6 100.42(14)
C31 Mo3 S6 136.57(14)
C33 Mo3 S6 91.24(14)
C30 Mo3 S6 149.07(14)
C34 Mo3 S6 115.28(14)
S5 Mo3 S6 76.24(4)
S7 Mo3 S6 116.15(4)
C32 Mo3 S8 139.79(15)
C31 Mo3 S8 145.66(15)
C33 Mo3 S8 103.84(14)
C30 Mo3 S8 109.95(14)
C34 Mo3 S8 89.77(14)
S5 Mo3 S8 115.97(5)
S7 Mo3 S8 76.52(4)
S6 Mo3 S8 67.67(4)
C32 Mo3 Mo4 148.66(15)
C31 Mo3 Mo4 149.54(15)
C33 Mo3 Mo4 147.91(13)
C30 Mo3 Mo4 148.58(13)
C34 Mo3 Mo4 147.48(14)
S5 Mo3 Mo4 58.28(3)
S7 Mo3 Mo4 58.02(3)
S6 Mo3 Mo4 58.25(3)
S8 Mo3 Mo4 57.85(4)
C37 Mo4 C36 36.9(2)
C37 Mo4 C38 35.8(2)
C36 Mo4 C38 59.6(2)
C37 Mo4 C40 59.8(2)
C36 Mo4 C40 35.50(18)
C38 Mo4 C40 58.2(2)
C37 Mo4 C39 58.7(2)
C36 Mo4 C39 58.41(19)
C38 Mo4 C39 34.4(2)
C40 Mo4 C39 34.48(19)
C37 Mo4 S8 100.70(17)
C36 Mo4 S8 136.45(15)
C38 Mo4 S8 92.00(16)
C40 Mo4 S8 149.54(14)
C39 Mo4 S8 116.41(15)
C37 Mo4 S7 94.88(16)
C36 Mo4 S7 94.25(14)
C38 Mo4 S7 126.84(17)
C40 Mo4 S7 125.02(14)
C39 Mo4 S7 151.41(15)
S8 Mo4 S7 76.41(4)
C37 Mo4 S6 142.07(17)
C36 Mo4 S6 147.66(14)
C38 Mo4 S6 106.67(17)
C40 Mo4 S6 112.22(14)
C39 Mo4 S6 93.22(15)
S8 Mo4 S6 67.45(4)
S7 Mo4 S6 115.35(4)
C37 Mo4 S5 137.73(17)
C36 Mo4 S5 102.10(15)
C38 Mo4 S5 150.15(16)
C40 Mo4 S5 92.88(14)
C39 Mo4 S5 116.84(16)
S8 Mo4 S5 115.34(5)
S7 Mo4 S5 74.17(4)
S6 Mo4 S5 75.64(4)
C37 Mo4 Mo3 146.99(16)
C36 Mo4 Mo3 147.70(14)
C38 Mo4 Mo3 149.01(16)
C40 Mo4 Mo3 149.74(14)
C39 Mo4 Mo3 150.80(14)
S8 Mo4 Mo3 57.89(3)
S7 Mo4 Mo3 57.78(3)
S6 Mo4 Mo3 57.69(3)
S5 Mo4 Mo3 57.63(3)
C8 S1 Mo2 107.97(15)
C8 S1 Mo1 102.01(16)
Mo2 S1 Mo1 64.34(3)
C17 S2 Mo2 90.60(17)
C17 S2 Mo1 91.44(19)
Mo2 S2 Mo1 63.85(3)
C7 S3 Mo2 107.95(17)
C7 S3 Mo1 103.27(15)
Mo2 S3 Mo1 64.36(3)
C17 S4 Mo1 91.38(17)
C17 S4 Mo2 90.15(17)
Mo1 S4 Mo2 64.30(3)
C10 S5 Mo3 105.56(16)
C10 S5 Mo4 104.70(16)
Mo3 S5 Mo4 64.09(3)
C42 S6 Mo3 90.79(18)
C42 S6 Mo4 91.06(18)
Mo3 S6 Mo4 64.07(3)
C9 S7 Mo3 105.85(15)
C9 S7 Mo4 104.21(16)
Mo3 S7 Mo4 64.20(3)
C42 S8 Mo4 91.36(19)
C42 S8 Mo3 90.58(17)
Mo4 S8 Mo3 64.26(3)
C2 C1 C6 121.2(5)
C1 C2 C3 120.8(5)
C4 C3 C2 118.8(5)
C5 C4 C3 120.4(5)
C4 C5 C6 121.8(5)
C5 C6 C1 117.0(5)
C5 C6 C7 120.8(5)
C1 C6 C7 122.2(4)
C8 C7 C6 128.2(4)
C8 C7 S3 115.1(4)
C6 C7 S3 116.8(3)
C7 C8 C9 131.1(5)
C7 C8 S1 117.4(4)
C9 C8 S1 111.2(3)
C10 C9 C8 127.8(4)
C10 C9 S7 116.2(4)
C8 C9 S7 115.1(3)
C9 C10 C11 126.0(4)
C9 C10 S5 116.9(4)
C11 C10 S5 117.1(3)
C12 C11 C16 118.8(5)
C12 C11 C10 121.3(4)
C16 C11 C10 119.8(4)
C11 C12 C13 120.8(5)
C12 C13 C14 120.0(6)
C15 C14 C13 119.7(5)
C14 C15 C16 120.1(5)
C15 C16 C11 120.6(5)
S2 C17 S4 96.1(3)
C19 C18 C22 108.6(5)
C19 C18 Mo1 68.8(3)
C22 C18 Mo1 74.1(3)
C18 C19 C20 107.9(5)
C18 C19 Mo1 75.5(3)
C20 C19 Mo1 70.3(3)
C19 C20 C21 106.9(5)
C19 C20 Mo1 72.8(3)
C21 C20 Mo1 74.0(3)
C22 C21 C20 109.5(5)
C22 C21 Mo1 76.4(3)
C20 C21 Mo1 69.3(3)
C21 C22 C18 107.0(5)
C21 C22 C23 126.7(5)
C18 C22 C23 126.3(5)
C21 C22 Mo1 68.7(3)
C18 C22 Mo1 71.1(3)
C23 C22 Mo1 126.1(4)
C28 C24 C25 109.1(5)
C28 C24 Mo2 76.0(3)
C25 C24 Mo2 69.5(3)
C26 C25 C24 106.9(5)
C26 C25 Mo2 72.1(3)
C24 C25 Mo2 74.0(3)
C27 C26 C25 108.1(5)
C27 C26 Mo2 75.6(3)
C25 C26 Mo2 71.2(3)
C26 C27 C28 108.3(5)
C26 C27 Mo2 68.8(3)
C28 C27 Mo2 74.2(3)
C24 C28 C27 107.5(5)
C24 C28 C29 126.6(5)
C27 C28 C29 125.9(6)
C24 C28 Mo2 69.5(3)
C27 C28 Mo2 70.9(3)
C29 C28 Mo2 125.7(4)
C31 C30 C34 108.7(5)
C31 C30 Mo3 69.2(3)
C34 C30 Mo3 75.1(3)
C30 C31 C32 108.0(5)
C30 C31 Mo3 74.9(3)
C32 C31 Mo3 71.2(3)
C33 C32 C31 106.5(5)
C33 C32 Mo3 74.6(3)
C31 C32 Mo3 71.7(3)
C34 C33 C32 109.6(5)
C34 C33 Mo3 75.6(3)
C32 C33 Mo3 69.1(3)
C33 C34 C30 107.0(5)
C33 C34 C35 127.9(6)
C30 C34 C35 125.1(5)
C33 C34 Mo3 69.7(3)
C30 C34 Mo3 69.9(3)
C35 C34 Mo3 125.7(4)
C40 C36 C37 107.8(5)
C40 C36 Mo4 75.6(3)
C37 C36 Mo4 70.7(3)
C38 C37 C36 107.1(5)
C38 C37 Mo4 74.8(3)
C36 C37 Mo4 72.4(3)
C39 C38 C37 108.8(6)
C39 C38 Mo4 75.6(3)
C37 C38 Mo4 69.4(3)
C38 C39 C40 108.8(5)
C38 C39 Mo4 70.1(3)
C40 C39 Mo4 71.6(3)
C39 C40 C36 107.6(5)
C39 C40 C41 126.3(5)
C36 C40 C41 125.9(5)
C39 C40 Mo4 74.0(3)
C36 C40 Mo4 68.9(3)
C41 C40 Mo4 126.4(4)
S6 C42 S8 95.7(3)

loop_
_geom_bond_atom_site_label_1
_geom_bond_atom_site_label_2
_geom_bond_distance
Mo1 C20 2.239(5)
Mo1 C19 2.272(5)
Mo1 C21 2.300(5)
Mo1 C18 2.360(5)
Mo1 C22 2.399(5)
Mo1 S4 2.4425(13)
Mo1 S1 2.4466(12)
Mo1 S3 2.4495(13)
Mo1 S2 2.4640(14)
Mo1 Mo2 2.6044(6)
Mo2 C25 2.253(5)
Mo2 C26 2.265(5)
Mo2 C24 2.312(5)
Mo2 C27 2.353(5)
Mo2 C28 2.395(5)
Mo2 S3 2.4407(14)
Mo2 S1 2.4450(12)
Mo2 S4 2.4521(13)
Mo2 S2 2.4610(13)
Mo3 C32 2.250(5)
Mo3 C31 2.257(5)
Mo3 C33 2.322(5)
Mo3 C30 2.331(5)
Mo3 C34 2.399(6)
Mo3 S5 2.4460(13)
Mo3 S7 2.4480(12)
Mo3 S6 2.4481(13)
Mo3 S8 2.4495(13)
Mo3 Mo4 2.6051(6)
Mo4 C37 2.240(5)
Mo4 C36 2.263(6)
Mo4 C38 2.310(6)
Mo4 C40 2.349(6)
Mo4 C39 2.380(5)
Mo4 S8 2.4487(14)
Mo4 S7 2.4545(13)
Mo4 S6 2.4631(13)
Mo4 S5 2.4635(12)
S1 C8 1.816(5)
S2 C17 1.817(5)
S3 C7 1.828(5)
S4 C17 1.848(6)
S5 C10 1.803(5)
S6 C42 1.835(6)
S7 C9 1.818(5)
S8 C42 1.842(5)
C1 C2 1.374(8)
C1 C6 1.400(7)
C2 C3 1.387(8)
C3 C4 1.386(8)
C4 C5 1.371(7)
C5 C6 1.398(7)
C6 C7 1.469(7)
C7 C8 1.338(7)
C8 C9 1.465(6)
C9 C10 1.345(7)
C10 C11 1.486(6)
C11 C12 1.378(7)
C11 C16 1.400(7)
C12 C13 1.382(8)
C13 C14 1.404(8)
C14 C15 1.368(8)
C15 C16 1.391(7)
C18 C19 1.424(8)
C18 C22 1.427(8)
C19 C20 1.428(7)
C20 C21 1.429(7)
C21 C22 1.413(7)
C22 C23 1.484(8)
C24 C28 1.397(8)
C24 C25 1.429(8)
C25 C26 1.420(8)
C26 C27 1.412(8)
C27 C28 1.425(8)
C28 C29 1.500(8)
C30 C31 1.415(8)
C30 C34 1.426(8)
C31 C32 1.435(7)
C32 C33 1.426(8)
C33 C34 1.409(8)
C34 C35 1.483(8)
C36 C40 1.408(7)
C36 C37 1.425(8)
C37 C38 1.401(8)
C38 C39 1.387(9)
C39 C40 1.402(8)
C40 C41 1.490(8)

loop_
_geom_torsion_atom_site_label_1
_geom_torsion_atom_site_label_2
_geom_torsion_atom_site_label_3
_geom_torsion_atom_site_label_4
_geom_torsion
C20 Mo1 Mo2 C25 177.0(4)
C19 Mo1 Mo2 C25 -104.5(4)
C21 Mo1 Mo2 C25 102.4(4)
C18 Mo1 Mo2 C25 -31.3(4)
C22 Mo1 Mo2 C25 35.6(4)
S4 Mo1 Mo2 C25 -50.9(3)
S1 Mo1 Mo2 C25 136.1(3)
S3 Mo1 Mo2 C25 45.3(3)
S2 Mo1 Mo2 C25 -132.7(3)
C20 Mo1 Mo2 C26 104.6(4)
C19 Mo1 Mo2 C26 -176.9(4)
C21 Mo1 Mo2 C26 30.0(4)
C18 Mo1 Mo2 C26 -103.8(4)
C22 Mo1 Mo2 C26 -36.8(4)
S4 Mo1 Mo2 C26 -123.3(3)
S1 Mo1 Mo2 C26 63.7(3)
S3 Mo1 Mo2 C26 -27.2(3)
S2 Mo1 Mo2 C26 154.9(3)
C20 Mo1 Mo2 C24 -114.6(4)
C19 Mo1 Mo2 C24 -36.1(4)
C21 Mo1 Mo2 C24 170.8(4)
C18 Mo1 Mo2 C24 37.1(4)
C22 Mo1 Mo2 C24 104.0(4)
S4 Mo1 Mo2 C24 17.5(3)
S1 Mo1 Mo2 C24 -155.5(3)
S3 Mo1 Mo2 C24 113.7(3)
S2 Mo1 Mo2 C24 -64.3(3)
C20 Mo1 Mo2 C27 27.4(4)
C19 Mo1 Mo2 C27 105.9(4)
C21 Mo1 Mo2 C27 -47.2(4)
C18 Mo1 Mo2 C27 179.0(4)
C22 Mo1 Mo2 C27 -114.0(4)
S4 Mo1 Mo2 C27 159.5(3)
S1 Mo1 Mo2 C27 -13.5(3)
S3 Mo1 Mo2 C27 -104.4(3)
S2 Mo1 Mo2 C27 77.7(3)
C20 Mo1 Mo2 C28 -47.5(4)
C19 Mo1 Mo2 C28 31.0(4)
C21 Mo1 Mo2 C28 -122.1(4)
C18 Mo1 Mo2 C28 104.2(4)
C22 Mo1 Mo2 C28 171.1(4)
S4 Mo1 Mo2 C28 84.6(3)
S1 Mo1 Mo2 C28 -88.4(3)
S3 Mo1 Mo2 C28 -179.2(3)
S2 Mo1 Mo2 C28 2.8(3)
C20 Mo1 Mo2 S3 131.7(3)
C19 Mo1 Mo2 S3 -149.8(3)
C21 Mo1 Mo2 S3 57.2(2)
C18 Mo1 Mo2 S3 -76.6(3)
C22 Mo1 Mo2 S3 -9.6(2)
S4 Mo1 Mo2 S3 -96.12(5)
S1 Mo1 Mo2 S3 90.85(5)
S2 Mo1 Mo2 S3 -177.94(5)
C20 Mo1 Mo2 S1 40.9(3)
C19 Mo1 Mo2 S1 119.4(3)
C21 Mo1 Mo2 S1 -33.7(2)
C18 Mo1 Mo2 S1 -167.5(3)
C22 Mo1 Mo2 S1 -100.5(2)
S4 Mo1 Mo2 S1 173.02(5)
S3 Mo1 Mo2 S1 -90.85(5)
S2 Mo1 Mo2 S1 91.21(5)
C20 Mo1 Mo2 S4 -132.1(3)
C19 Mo1 Mo2 S4 -53.6(3)
C21 Mo1 Mo2 S4 153.3(3)
C18 Mo1 Mo2 S4 19.5(3)
C22 Mo1 Mo2 S4 86.5(2)
S1 Mo1 Mo2 S4 -173.02(5)
S3 Mo1 Mo2 S4 96.12(5)
S2 Mo1 Mo2 S4 -81.82(5)
C20 Mo1 Mo2 S2 -50.3(3)
C19 Mo1 Mo2 S2 28.2(3)
C21 Mo1 Mo2 S2 -124.9(3)
C18 Mo1 Mo2 S2 101.3(3)
C22 Mo1 Mo2 S2 168.3(2)
S4 Mo1 Mo2 S2 81.82(5)
S1 Mo1 Mo2 S2 -91.21(5)
S3 Mo1 Mo2 S2 177.94(5)
C32 Mo3 Mo4 C37 169.7(4)
C31 Mo3 Mo4 C37 93.1(4)
C33 Mo3 Mo4 C37 -117.6(4)
C30 Mo3 Mo4 C37 19.5(4)
C34 Mo3 Mo4 C37 -49.8(4)
S5 Mo3 Mo4 C37 129.2(3)
S7 Mo3 Mo4 C37 38.2(3)
S6 Mo3 Mo4 C37 -137.7(3)
S8 Mo3 Mo4 C37 -55.7(3)
C32 Mo3 Mo4 C36 97.9(4)
C31 Mo3 Mo4 C36 21.3(4)
C33 Mo3 Mo4 C36 170.6(4)
C30 Mo3 Mo4 C36 -52.3(4)
C34 Mo3 Mo4 C36 -121.6(4)
S5 Mo3 Mo4 C36 57.4(3)
S7 Mo3 Mo4 C36 -33.6(3)
S6 Mo3 Mo4 C36 150.5(3)
S8 Mo3 Mo4 C36 -127.5(3)
C32 Mo3 Mo4 C38 -119.4(4)
C31 Mo3 Mo4 C38 164.0(4)
C33 Mo3 Mo4 C38 -46.7(4)
C30 Mo3 Mo4 C38 90.4(4)
C34 Mo3 Mo4 C38 21.1(4)
S5 Mo3 Mo4 C38 -159.9(3)
S7 Mo3 Mo4 C38 109.1(3)
S6 Mo3 Mo4 C38 -66.8(3)
S8 Mo3 Mo4 C38 15.2(3)
C32 Mo3 Mo4 C40 26.1(4)
C31 Mo3 Mo4 C40 -50.5(4)
C33 Mo3 Mo4 C40 98.8(4)
C30 Mo3 Mo4 C40 -124.1(4)
C34 Mo3 Mo4 C40 166.6(4)
S5 Mo3 Mo4 C40 -14.4(3)
S7 Mo3 Mo4 C40 -105.4(3)
S6 Mo3 Mo4 C40 78.7(3)
S8 Mo3 Mo4 C40 160.7(3)
C32 Mo3 Mo4 C39 -47.3(4)
C31 Mo3 Mo4 C39 -123.9(4)
C33 Mo3 Mo4 C39 25.4(4)
C30 Mo3 Mo4 C39 162.5(4)
C34 Mo3 Mo4 C39 93.2(4)
S5 Mo3 Mo4 C39 -87.8(3)
S7 Mo3 Mo4 C39 -178.8(3)
S6 Mo3 Mo4 C39 5.3(3)
S8 Mo3 Mo4 C39 87.3(3)
C32 Mo3 Mo4 S8 -134.6(3)
C31 Mo3 Mo4 S8 148.8(3)
C33 Mo3 Mo4 S8 -61.9(3)
C30 Mo3 Mo4 S8 75.2(3)
C34 Mo3 Mo4 S8 5.9(3)
S5 Mo3 Mo4 S8 -175.09(5)
S7 Mo3 Mo4 S8 93.88(5)
S6 Mo3 Mo4 S8 -82.02(5)
C32 Mo3 Mo4 S7 131.5(3)
C31 Mo3 Mo4 S7 54.9(3)
C33 Mo3 Mo4 S7 -155.8(3)
C30 Mo3 Mo4 S7 -18.7(3)
C34 Mo3 Mo4 S7 -88.0(3)
S5 Mo3 Mo4 S7 91.02(5)
S6 Mo3 Mo4 S7 -175.90(5)
S8 Mo3 Mo4 S7 -93.88(5)
C32 Mo3 Mo4 S6 -52.6(3)
C31 Mo3 Mo4 S6 -129.2(3)
C33 Mo3 Mo4 S6 20.1(3)
C30 Mo3 Mo4 S6 157.2(3)
C34 Mo3 Mo4 S6 87.9(3)
S5 Mo3 Mo4 S6 -93.08(5)
S7 Mo3 Mo4 S6 175.90(5)
S8 Mo3 Mo4 S6 82.02(5)
C32 Mo3 Mo4 S5 40.5(3)
C31 Mo3 Mo4 S5 -36.1(3)
C33 Mo3 Mo4 S5 113.2(3)
C30 Mo3 Mo4 S5 -109.7(3)
C34 Mo3 Mo4 S5 -179.0(3)
S7 Mo3 Mo4 S5 -91.02(5)
S6 Mo3 Mo4 S5 93.08(5)
S8 Mo3 Mo4 S5 175.09(5)
C25 Mo2 S1 C8 -46.8(3)
C26 Mo2 S1 C8 -57.0(2)
C24 Mo2 S1 C8 -113.1(3)
C27 Mo2 S1 C8 -91.4(2)
C28 Mo2 S1 C8 -119.8(2)
S3 Mo2 S1 C8 33.24(16)
S4 Mo2 S1 C8 101.50(17)
S2 Mo2 S1 C8 156.72(17)
Mo1 Mo2 S1 C8 94.98(16)
C25 Mo2 S1 Mo1 -141.8(3)
C26 Mo2 S1 Mo1 -152.02(16)
C24 Mo2 S1 Mo1 152.0(3)
C27 Mo2 S1 Mo1 173.63(14)
C28 Mo2 S1 Mo1 145.17(15)
S3 Mo2 S1 Mo1 -61.75(4)
S4 Mo2 S1 Mo1 6.51(5)
S2 Mo2 S1 Mo1 61.73(4)
C20 Mo1 S1 C8 95.1(2)
C19 Mo1 S1 C8 111.4(2)
C21 Mo1 S1 C8 58.4(2)
C18 Mo1 S1 C8 61.0(4)
C22 Mo1 S1 C8 35.7(2)
S4 Mo1 S1 C8 -110.90(16)
S3 Mo1 S1 C8 -42.89(16)
S2 Mo1 S1 C8 -165.99(16)
Mo2 Mo1 S1 C8 -104.34(16)
C20 Mo1 S1 Mo2 -160.59(14)
C19 Mo1 S1 Mo2 -144.30(19)
C21 Mo1 S1 Mo2 162.71(13)
C18 Mo1 S1 Mo2 165.4(3)
C22 Mo1 S1 Mo2 140.00(16)
S4 Mo1 S1 Mo2 -6.56(5)
S3 Mo1 S1 Mo2 61.46(4)
S2 Mo1 S1 Mo2 -61.64(4)
C25 Mo2 S2 C17 49.8(3)
C26 Mo2 S2 C17 112.1(3)
C24 Mo2 S2 C17 57.6(2)
C27 Mo2 S2 C17 118.7(2)
C28 Mo2 S2 C17 90.1(2)
S3 Mo2 S2 C17 -89.36(19)
S1 Mo2 S2 C17 -152.73(19)
S4 Mo2 S2 C17 -26.34(19)
Mo1 Mo2 S2 C17 -91.31(19)
C25 Mo2 S2 Mo1 141.1(2)
C26 Mo2 S2 Mo1 -156.5(3)
C24 Mo2 S2 Mo1 148.94(15)
C27 Mo2 S2 Mo1 -150.02(15)
C28 Mo2 S2 Mo1 -178.55(14)
S3 Mo2 S2 Mo1 1.95(5)
S1 Mo2 S2 Mo1 -61.42(4)
S4 Mo2 S2 Mo1 64.97(4)
C20 Mo1 S2 C17 -113.2(2)
C19 Mo1 S2 C17 -76.4(2)
C21 Mo1 S2 C17 -128.3(2)
C18 Mo1 S2 C17 -51.9(2)
C22 Mo1 S2 C17 -75.0(4)
S4 Mo1 S2 C17 24.60(17)
S1 Mo1 S2 C17 151.35(17)
S3 Mo1 S2 C17 88.03(17)
Mo2 Mo1 S2 C17 89.96(17)
C20 Mo1 S2 Mo2 156.82(14)
C19 Mo1 S2 Mo2 -166.35(14)
C21 Mo1 S2 Mo2 141.71(18)
C18 Mo1 S2 Mo2 -141.90(16)
C22 Mo1 S2 Mo2 -164.9(3)
S4 Mo1 S2 Mo2 -65.36(4)
S1 Mo1 S2 Mo2 61.39(4)
S3 Mo1 S2 Mo2 -1.93(5)
C25 Mo2 S3 C7 107.0(2)
C26 Mo2 S3 C7 70.2(2)
C24 Mo2 S3 C7 124.6(2)
C27 Mo2 S3 C7 49.8(2)
C28 Mo2 S3 C7 82.7(3)
S1 Mo2 S3 C7 -34.85(16)
S4 Mo2 S3 C7 -155.63(17)
S2 Mo2 S3 C7 -98.39(17)
Mo1 Mo2 S3 C7 -96.44(16)
C25 Mo2 S3 Mo1 -156.58(15)
C26 Mo2 S3 Mo1 166.66(15)
C24 Mo2 S3 Mo1 -138.96(18)
C27 Mo2 S3 Mo1 146.20(17)
C28 Mo2 S3 Mo1 179.1(3)
S1 Mo2 S3 Mo1 61.60(3)
S4 Mo2 S3 Mo1 -59.18(4)
S2 Mo2 S3 Mo1 -1.95(5)
C20 Mo1 S3 C7 -42.0(3)
C19 Mo1 S3 C7 -102.7(3)
C21 Mo1 S3 C7 -48.9(2)
C18 Mo1 S3 C7 -109.7(2)
C22 Mo1 S3 C7 -81.6(2)
S4 Mo1 S3 C7 163.32(17)
S1 Mo1 S3 C7 42.14(17)
S2 Mo1 S3 C7 105.71(17)
Mo2 Mo1 S3 C7 103.76(17)
C20 Mo1 S3 Mo2 -145.8(2)
C19 Mo1 S3 Mo2 153.5(2)
C21 Mo1 S3 Mo2 -152.68(13)
C18 Mo1 S3 Mo2 146.56(14)
C22 Mo1 S3 Mo2 174.67(13)
S4 Mo1 S3 Mo2 59.56(4)
S1 Mo1 S3 Mo2 -61.63(4)
S2 Mo1 S3 Mo2 1.94(5)
C20 Mo1 S4 C17 56.6(3)
C19 Mo1 S4 C17 66.3(2)
C21 Mo1 S4 C17 117.8(3)
C18 Mo1 S4 C17 100.7(2)
C22 Mo1 S4 C17 127.9(2)
S1 Mo1 S4 C17 -82.97(18)
S3 Mo1 S4 C17 -148.66(18)
S2 Mo1 S4 C17 -24.16(17)
Mo2 Mo1 S4 C17 -89.50(17)
C20 Mo1 S4 Mo2 146.1(2)
C19 Mo1 S4 Mo2 155.80(14)
C21 Mo1 S4 Mo2 -152.7(3)
C18 Mo1 S4 Mo2 -169.78(15)
C22 Mo1 S4 Mo2 -142.58(15)
S1 Mo1 S4 Mo2 6.54(5)
S3 Mo1 S4 Mo2 -59.16(4)
S2 Mo1 S4 Mo2 65.34(4)
C25 Mo2 S4 C17 -114.4(2)
C26 Mo2 S4 C17 -124.4(3)
C24 Mo2 S4 C17 -78.9(2)
C27 Mo2 S4 C17 -70.5(3)
C28 Mo2 S4 C17 -54.4(2)
S3 Mo2 S4 C17 150.97(18)
S1 Mo2 S4 C17 84.93(18)
S2 Mo2 S4 C17 25.87(17)
Mo1 Mo2 S4 C17 91.46(17)
C25 Mo2 S4 Mo1 154.13(17)
C26 Mo2 S4 Mo1 144.1(2)
C24 Mo2 S4 Mo1 -170.34(15)
C27 Mo2 S4 Mo1 -161.9(3)
C28 Mo2 S4 Mo1 -145.87(15)
S3 Mo2 S4 Mo1 59.51(4)
S1 Mo2 S4 Mo1 -6.53(5)
S2 Mo2 S4 Mo1 -65.59(4)
C32 Mo3 S5 C10 100.8(2)
C31 Mo3 S5 C10 63.4(2)
C33 Mo3 S5 C10 119.6(2)
C30 Mo3 S5 C10 43.2(2)
C34 Mo3 S5 C10 79.7(4)
S7 Mo3 S5 C10 -37.46(16)
S6 Mo3 S5 C10 -160.02(16)
S8 Mo3 S5 C10 -103.69(16)
Mo4 Mo3 S5 C10 -99.07(16)
C32 Mo3 S5 Mo4 -160.13(14)
C31 Mo3 S5 Mo4 162.51(14)
C33 Mo3 S5 Mo4 -141.35(17)
C30 Mo3 S5 Mo4 142.23(16)
C34 Mo3 S5 Mo4 178.8(3)
S7 Mo3 S5 Mo4 61.61(3)
S6 Mo3 S5 Mo4 -60.95(4)
S8 Mo3 S5 Mo4 -4.62(5)
C37 Mo4 S5 C10 -40.7(3)
C36 Mo4 S5 C10 -52.2(2)
C38 Mo4 S5 C10 -100.4(4)
C40 Mo4 S5 C10 -86.8(2)
C39 Mo4 S5 C10 -112.7(2)
S8 Mo4 S5 C10 105.02(17)
S7 Mo4 S5 C10 38.88(17)
S6 Mo4 S5 C10 161.01(17)
Mo3 Mo4 S5 C10 100.42(17)
C37 Mo4 S5 Mo3 -141.1(2)
C36 Mo4 S5 Mo3 -152.58(14)
C38 Mo4 S5 Mo3 159.2(3)
C40 Mo4 S5 Mo3 172.79(13)
C39 Mo4 S5 Mo3 146.89(16)
S8 Mo4 S5 Mo3 4.60(5)
S7 Mo4 S5 Mo3 -61.55(4)
S6 Mo4 S5 Mo3 60.59(4)
C32 Mo3 S6 C42 -114.0(2)
C31 Mo3 S6 C42 -124.0(3)
C33 Mo3 S6 C42 -78.7(2)
C30 Mo3 S6 C42 -66.1(3)
C34 Mo3 S6 C42 -52.8(2)
S5 Mo3 S6 C42 151.79(19)
S7 Mo3 S6 C42 86.93(19)
S8 Mo3 S6 C42 25.78(19)
Mo4 Mo3 S6 C42 90.80(19)
C32 Mo3 S6 Mo4 155.16(15)
C31 Mo3 S6 Mo4 145.2(2)
C33 Mo3 S6 Mo4 -169.49(14)
C30 Mo3 S6 Mo4 -156.9(3)
C34 Mo3 S6 Mo4 -143.55(15)
S5 Mo3 S6 Mo4 60.99(4)
S7 Mo3 S6 Mo4 -3.87(5)
S8 Mo3 S6 Mo4 -65.02(4)
C37 Mo4 S6 C42 53.0(3)
C36 Mo4 S6 C42 119.1(3)
C38 Mo4 S6 C42 60.0(3)
C40 Mo4 S6 C42 121.9(2)
C39 Mo4 S6 C42 92.2(2)
S8 Mo4 S6 C42 -25.09(19)
S7 Mo4 S6 C42 -86.52(19)
S5 Mo4 S6 C42 -150.88(19)
Mo3 Mo4 S6 C42 -90.36(19)
C37 Mo4 S6 Mo3 143.4(3)
C36 Mo4 S6 Mo3 -150.5(3)
C38 Mo4 S6 Mo3 150.39(17)
C40 Mo4 S6 Mo3 -147.74(15)
C39 Mo4 S6 Mo3 -177.41(15)
S8 Mo4 S6 Mo3 65.27(4)
S7 Mo4 S6 Mo3 3.84(5)
S5 Mo4 S6 Mo3 -60.52(4)
C32 Mo3 S7 C9 -45.9(3)
C31 Mo3 S7 C9 -56.5(2)
C33 Mo3 S7 C9 -106.8(3)
C30 Mo3 S7 C9 -91.2(2)
C34 Mo3 S7 C9 -118.1(2)
S5 Mo3 S7 C9 36.51(16)
S6 Mo3 S7 C9 102.29(16)
S8 Mo3 S7 C9 158.72(17)
Mo4 Mo3 S7 C9 98.41(16)
C32 Mo3 S7 Mo4 -144.3(2)
C31 Mo3 S7 Mo4 -154.91(15)
C33 Mo3 S7 Mo4 154.8(3)
C30 Mo3 S7 Mo4 170.38(14)
C34 Mo3 S7 Mo4 143.47(15)
S5 Mo3 S7 Mo4 -61.90(4)
S6 Mo3 S7 Mo4 3.88(5)
S8 Mo3 S7 Mo4 60.31(4)
C37 Mo4 S7 C9 98.8(2)
C36 Mo4 S7 C9 61.8(2)
C38 Mo4 S7 C9 116.5(3)
C40 Mo4 S7 C9 42.6(2)
C39 Mo4 S7 C9 77.8(4)
S8 Mo4 S7 C9 -161.37(16)
S6 Mo4 S7 C9 -104.81(16)
S5 Mo4 S7 C9 -39.61(16)
Mo3 Mo4 S7 C9 -100.98(16)
C37 Mo4 S7 Mo3 -160.23(17)
C36 Mo4 S7 Mo3 162.75(15)
C38 Mo4 S7 Mo3 -142.6(2)
C40 Mo4 S7 Mo3 143.61(17)
C39 Mo4 S7 Mo3 178.8(3)
S8 Mo4 S7 Mo3 -60.39(4)
S6 Mo4 S7 Mo3 -3.83(5)
S5 Mo4 S7 Mo3 61.37(4)
C37 Mo4 S8 C42 -117.3(2)
C36 Mo4 S8 C42 -128.0(3)
C38 Mo4 S8 C42 -82.2(2)
C40 Mo4 S8 C42 -70.8(3)
C39 Mo4 S8 C42 -57.0(2)
S7 Mo4 S8 C42 150.26(18)
S6 Mo4 S8 C42 25.00(18)
S5 Mo4 S8 C42 85.41(18)
Mo3 Mo4 S8 C42 89.99(18)
C37 Mo4 S8 Mo3 152.76(16)
C36 Mo4 S8 Mo3 142.0(2)
C38 Mo4 S8 Mo3 -172.23(17)
C40 Mo4 S8 Mo3 -160.8(3)
C39 Mo4 S8 Mo3 -147.04(17)
S7 Mo4 S8 Mo3 60.27(3)
S6 Mo4 S8 Mo3 -64.99(4)
S5 Mo4 S8 Mo3 -4.58(5)
C32 Mo3 S8 C42 53.8(3)
C31 Mo3 S8 C42 116.5(3)
C33 Mo3 S8 C42 59.9(2)
C30 Mo3 S8 C42 121.2(2)
C34 Mo3 S8 C42 91.9(2)
S5 Mo3 S8 C42 -86.6(2)
S7 Mo3 S8 C42 -151.7(2)
S6 Mo3 S8 C42 -25.7(2)
Mo4 Mo3 S8 C42 -91.2(2)
C32 Mo3 S8 Mo4 145.0(2)
C31 Mo3 S8 Mo4 -152.2(2)
C33 Mo3 S8 Mo4 151.13(14)
C30 Mo3 S8 Mo4 -147.58(14)
C34 Mo3 S8 Mo4 -176.84(14)
S5 Mo3 S8 Mo4 4.64(5)
S7 Mo3 S8 Mo4 -60.49(4)
S6 Mo3 S8 Mo4 65.55(4)
C6 C1 C2 C3 1.1(10)
C1 C2 C3 C4 -0.8(10)
C2 C3 C4 C5 0.7(9)
C3 C4 C5 C6 -0.9(9)
C4 C5 C6 C1 1.1(8)
C4 C5 C6 C7 -178.6(5)
C2 C1 C6 C5 -1.2(9)
C2 C1 C6 C7 178.5(6)
C5 C6 C7 C8 -16.1(8)
C1 C6 C7 C8 164.3(5)
C5 C6 C7 S3 163.8(4)
C1 C6 C7 S3 -15.9(7)
Mo2 S3 C7 C8 32.5(4)
Mo1 S3 C7 C8 -34.5(4)
Mo2 S3 C7 C6 -147.3(3)
Mo1 S3 C7 C6 145.7(3)
C6 C7 C8 C9 -10.9(9)
S3 C7 C8 C9 169.3(4)
C6 C7 C8 S1 176.4(4)
S3 C7 C8 S1 -3.4(5)
Mo2 S1 C8 C7 -27.1(4)
Mo1 S1 C8 C7 39.5(4)
Mo2 S1 C8 C9 158.8(3)
Mo1 S1 C8 C9 -134.5(3)
C7 C8 C9 C10 121.2(6)
S1 C8 C9 C10 -65.8(6)
C7 C8 C9 S7 -70.5(6)
S1 C8 C9 S7 102.6(3)
Mo3 S7 C9 C10 -30.5(4)
Mo4 S7 C9 C10 36.2(4)
Mo3 S7 C9 C8 159.7(3)
Mo4 S7 C9 C8 -133.6(3)
C8 C9 C10 C11 -13.5(8)
S7 C9 C10 C11 178.3(4)
C8 C9 C10 S5 165.9(4)
S7 C9 C10 S5 -2.3(5)
Mo3 S5 C10 C9 34.2(4)
Mo4 S5 C10 C9 -32.5(4)
Mo3 S5 C10 C11 -146.4(3)
Mo4 S5 C10 C11 146.9(3)
C9 C10 C11 C12 151.9(5)
S5 C10 C11 C12 -27.5(6)
C9 C10 C11 C16 -31.1(7)
S5 C10 C11 C16 149.5(4)
C16 C11 C12 C13 0.4(8)
C10 C11 C12 C13 177.3(5)
C11 C12 C13 C14 -1.2(10)
C12 C13 C14 C15 2.1(10)
C13 C14 C15 C16 -2.3(9)
C14 C15 C16 C11 1.5(8)
C12 C11 C16 C15 -0.5(8)
C10 C11 C16 C15 -177.5(5)
Mo2 S2 C17 S4 33.1(2)
Mo1 S2 C17 S4 -30.7(2)
Mo1 S4 C17 S2 31.0(2)
Mo2 S4 C17 S2 -33.3(2)
C20 Mo1 C18 C19 38.7(3)
C21 Mo1 C18 C19 81.5(3)
C22 Mo1 C18 C19 117.9(5)
S4 Mo1 C18 C19 -108.9(3)
S1 Mo1 C18 C19 78.4(5)
S3 Mo1 C18 C19 173.3(3)
S2 Mo1 C18 C19 -44.9(3)
Mo2 Mo1 C18 C19 -125.4(3)
C20 Mo1 C18 C22 -79.2(3)
C19 Mo1 C18 C22 -117.9(5)
C21 Mo1 C18 C22 -36.4(3)
S4 Mo1 C18 C22 133.2(3)
S1 Mo1 C18 C22 -39.5(5)
S3 Mo1 C18 C22 55.5(3)
S2 Mo1 C18 C22 -162.8(3)
Mo2 Mo1 C18 C22 116.8(3)
C22 C18 C19 C20 0.5(6)
Mo1 C18 C19 C20 -63.3(3)
C22 C18 C19 Mo1 63.8(4)
C20 Mo1 C19 C18 -115.5(5)
C21 Mo1 C19 C18 -76.6(3)
C22 Mo1 C19 C18 -36.0(3)
S4 Mo1 C19 C18 75.3(3)
S1 Mo1 C19 C18 -143.1(3)
S3 Mo1 C19 C18 -11.2(5)
S2 Mo1 C19 C18 143.3(3)
Mo2 Mo1 C19 C18 119.6(3)
C21 Mo1 C19 C20 38.9(3)
C18 Mo1 C19 C20 115.5(5)
C22 Mo1 C19 C20 79.5(3)
S4 Mo1 C19 C20 -169.2(3)
S1 Mo1 C19 C20 -27.6(4)
S3 Mo1 C19 C20 104.4(3)
S2 Mo1 C19 C20 -101.2(3)
Mo2 Mo1 C19 C20 -124.9(3)
C18 C19 C20 C21 0.0(6)
Mo1 C19 C20 C21 -66.7(3)
C18 C19 C20 Mo1 66.7(4)
C21 Mo1 C20 C19 -113.9(4)
C18 Mo1 C20 C19 -37.4(3)
C22 Mo1 C20 C19 -77.9(3)
S4 Mo1 C20 C19 15.9(4)
S1 Mo1 C20 C19 159.7(3)
S3 Mo1 C20 C19 -125.3(3)
S2 Mo1 C20 C19 84.0(3)
Mo2 Mo1 C20 C19 125.7(3)
C19 Mo1 C20 C21 113.9(4)
C18 Mo1 C20 C21 76.5(3)
C22 Mo1 C20 C21 36.0(3)
S4 Mo1 C20 C21 129.9(3)
S1 Mo1 C20 C21 -86.4(3)
S3 Mo1 C20 C21 -11.4(4)
S2 Mo1 C20 C21 -162.0(3)
Mo2 Mo1 C20 C21 -120.4(3)
C19 C20 C21 C22 -0.5(6)
Mo1 C20 C21 C22 -66.4(4)
C19 C20 C21 Mo1 65.9(3)
C20 Mo1 C21 C22 117.2(4)
C19 Mo1 C21 C22 78.1(3)
C18 Mo1 C21 C22 36.3(3)
S4 Mo1 C21 C22 16.2(4)
S1 Mo1 C21 C22 -145.1(3)
S3 Mo1 C21 C22 -70.5(3)
S2 Mo1 C21 C22 142.6(3)
Mo2 Mo1 C21 C22 -117.0(3)
C19 Mo1 C21 C20 -39.2(3)
C18 Mo1 C21 C20 -80.9(3)
C22 Mo1 C21 C20 -117.2(4)
S4 Mo1 C21 C20 -101.1(3)
S1 Mo1 C21 C20 97.7(3)
S3 Mo1 C21 C20 172.3(3)
S2 Mo1 C21 C20 25.4(4)
Mo2 Mo1 C21 C20 125.8(3)
C20 C21 C22 C18 0.8(6)
Mo1 C21 C22 C18 -61.1(4)
C20 C21 C22 C23 -178.2(5)
Mo1 C21 C22 C23 119.9(6)
C20 C21 C22 Mo1 61.9(4)
C19 C18 C22 C21 -0.8(6)
Mo1 C18 C22 C21 59.6(4)
C19 C18 C22 C23 178.2(5)
Mo1 C18 C22 C23 -121.4(6)
C19 C18 C22 Mo1 -60.4(4)
C20 Mo1 C22 C21 -37.8(3)
C19 Mo1 C22 C21 -80.9(3)
C18 Mo1 C22 C21 -117.8(5)
S4 Mo1 C22 C21 -170.8(3)
S1 Mo1 C22 C21 42.3(3)
S3 Mo1 C22 C21 112.8(3)
S2 Mo1 C22 C21 -82.5(4)
Mo2 Mo1 C22 C21 120.9(3)
C20 Mo1 C22 C18 79.9(3)
C19 Mo1 C22 C18 36.9(3)
C21 Mo1 C22 C18 117.8(5)
S4 Mo1 C22 C18 -53.0(3)
S1 Mo1 C22 C18 160.0(3)
S3 Mo1 C22 C18 -129.5(3)
S2 Mo1 C22 C18 35.3(5)
Mo2 Mo1 C22 C18 -121.3(3)
C20 Mo1 C22 C23 -158.5(6)
C19 Mo1 C22 C23 158.5(6)
C21 Mo1 C22 C23 -120.6(6)
C18 Mo1 C22 C23 121.6(6)
S4 Mo1 C22 C23 68.6(5)
S1 Mo1 C22 C23 -78.3(5)
S3 Mo1 C22 C23 -7.9(5)
S2 Mo1 C22 C23 156.9(4)
Mo2 Mo1 C22 C23 0.3(6)
C25 Mo2 C24 C28 -116.9(5)
C26 Mo2 C24 C28 -78.0(3)
C27 Mo2 C24 C28 -36.4(3)
S3 Mo2 C24 C28 -147.3(3)
S1 Mo2 C24 C28 -10.8(5)
S4 Mo2 C24 C28 138.3(3)
S2 Mo2 C24 C28 71.7(3)
Mo1 Mo2 C24 C28 123.6(3)
C26 Mo2 C24 C25 38.9(3)
C27 Mo2 C24 C25 80.5(4)
C28 Mo2 C24 C25 116.9(5)
S3 Mo2 C24 C25 -30.4(4)
S1 Mo2 C24 C25 106.1(4)
S4 Mo2 C24 C25 -104.7(3)
S2 Mo2 C24 C25 -171.4(3)
Mo1 Mo2 C24 C25 -119.5(3)
C28 C24 C25 C26 1.2(6)
Mo2 C24 C25 C26 -65.1(4)
C28 C24 C25 Mo2 66.3(4)
C24 Mo2 C25 C26 114.2(5)
C27 Mo2 C25 C26 37.5(3)
C28 Mo2 C25 C26 78.3(4)
S3 Mo2 C25 C26 -89.1(4)
S1 Mo2 C25 C26 -16.6(5)
S4 Mo2 C25 C26 -167.9(3)
S2 Mo2 C25 C26 127.1(3)
Mo1 Mo2 C25 C26 -126.4(3)
C26 Mo2 C25 C24 -114.2(5)
C27 Mo2 C25 C24 -76.7(4)
C28 Mo2 C25 C24 -35.9(3)
S3 Mo2 C25 C24 156.7(3)
S1 Mo2 C25 C24 -130.8(3)
S4 Mo2 C25 C24 77.9(3)
S2 Mo2 C25 C24 12.9(5)
Mo1 Mo2 C25 C24 119.4(3)
C24 C25 C26 C27 -0.8(6)
Mo2 C25 C26 C27 -67.2(4)
C24 C25 C26 Mo2 66.4(4)
C25 Mo2 C26 C27 115.3(5)
C24 Mo2 C26 C27 76.5(4)
C28 Mo2 C26 C27 36.3(3)
S3 Mo2 C26 C27 -150.3(3)
S1 Mo2 C26 C27 -75.4(3)
S4 Mo2 C26 C27 132.0(3)
S2 Mo2 C26 C27 10.4(5)
Mo1 Mo2 C26 C27 -127.5(3)
C24 Mo2 C26 C25 -38.7(4)
C27 Mo2 C26 C25 -115.3(5)
C28 Mo2 C26 C25 -78.9(4)
S3 Mo2 C26 C25 94.4(4)
S1 Mo2 C26 C25 169.3(3)
S4 Mo2 C26 C25 16.8(5)
S2 Mo2 C26 C25 -104.8(4)
Mo1 Mo2 C26 C25 117.3(4)
C25 C26 C27 C28 0.2(6)
Mo2 C26 C27 C28 -64.1(4)
C25 C26 C27 Mo2 64.3(4)
C25 Mo2 C27 C26 -38.7(3)
C24 Mo2 C27 C26 -81.5(4)
C28 Mo2 C27 C26 -117.4(5)
S3 Mo2 C27 C26 36.8(4)
S1 Mo2 C27 C26 110.8(3)
S4 Mo2 C27 C26 -91.4(4)
S2 Mo2 C27 C26 -174.0(3)
Mo1 Mo2 C27 C26 122.3(3)
C25 Mo2 C27 C28 78.7(4)
C26 Mo2 C27 C28 117.4(5)
C24 Mo2 C27 C28 35.9(3)
S3 Mo2 C27 C28 154.2(3)
S1 Mo2 C27 C28 -131.8(3)
S4 Mo2 C27 C28 26.0(5)
S2 Mo2 C27 C28 -56.6(3)
Mo1 Mo2 C27 C28 -120.3(3)
C25 C24 C28 C27 -1.1(6)
Mo2 C24 C28 C27 61.1(4)
C25 C24 C28 C29 177.9(5)
Mo2 C24 C28 C29 -120.0(5)
C25 C24 C28 Mo2 -62.1(4)
C26 C27 C28 C24 0.5(6)
Mo2 C27 C28 C24 -60.2(4)
C26 C27 C28 C29 -178.4(5)
Mo2 C27 C28 C29 120.8(5)
C26 C27 C28 Mo2 60.7(4)
C25 Mo2 C28 C24 38.0(3)
C26 Mo2 C28 C24 81.0(4)
C27 Mo2 C28 C24 118.0(5)
S3 Mo2 C28 C24 66.4(5)
S1 Mo2 C28 C24 174.1(3)
S4 Mo2 C28 C24 -47.1(3)
S2 Mo2 C28 C24 -112.6(3)
Mo1 Mo2 C28 C24 -115.0(3)
C25 Mo2 C28 C27 -79.9(4)
C26 Mo2 C28 C27 -37.0(3)
C24 Mo2 C28 C27 -118.0(5)
S3 Mo2 C28 C27 -51.5(5)
S1 Mo2 C28 C27 56.1(3)
S4 Mo2 C28 C27 -165.0(3)
S2 Mo2 C28 C27 129.4(3)
Mo1 Mo2 C28 C27 127.0(3)
C25 Mo2 C28 C29 159.0(6)
C26 Mo2 C28 C29 -158.0(6)
C24 Mo2 C28 C29 121.0(6)
C27 Mo2 C28 C29 -121.0(7)
S3 Mo2 C28 C29 -172.6(4)
S1 Mo2 C28 C29 -64.9(5)
S4 Mo2 C28 C29 73.9(5)
S2 Mo2 C28 C29 8.4(5)
Mo1 Mo2 C28 C29 6.0(7)
C32 Mo3 C30 C31 -38.8(3)
C33 Mo3 C30 C31 -81.1(3)
C34 Mo3 C30 C31 -117.2(5)
S5 Mo3 C30 C31 36.0(4)
S7 Mo3 C30 C31 108.1(3)
S6 Mo3 C30 C31 -95.9(4)
S8 Mo3 C30 C31 -175.5(3)
Mo4 Mo3 C30 C31 123.9(3)
C32 Mo3 C30 C34 78.4(3)
C31 Mo3 C30 C34 117.2(5)
C33 Mo3 C30 C34 36.1(3)
S5 Mo3 C30 C34 153.2(3)
S7 Mo3 C30 C34 -134.7(3)
S6 Mo3 C30 C34 21.3(5)
S8 Mo3 C30 C34 -58.3(3)
Mo4 Mo3 C30 C34 -118.9(3)
C34 C30 C31 C32 -1.3(6)
Mo3 C30 C31 C32 63.9(4)
C34 C30 C31 Mo3 -65.2(4)
C32 Mo3 C31 C30 115.5(5)
C33 Mo3 C31 C30 76.8(3)
C34 Mo3 C31 C30 36.4(3)
S5 Mo3 C31 C30 -151.7(3)
S7 Mo3 C31 C30 -76.2(3)
S6 Mo3 C31 C30 132.0(3)
S8 Mo3 C31 C30 7.5(5)
Mo4 Mo3 C31 C30 -121.4(3)
C33 Mo3 C31 C32 -38.7(3)
C30 Mo3 C31 C32 -115.5(5)
C34 Mo3 C31 C32 -79.1(4)
S5 Mo3 C31 C32 92.8(3)
S7 Mo3 C31 C32 168.3(3)
S6 Mo3 C31 C32 16.4(4)
S8 Mo3 C31 C32 -108.0(3)
Mo4 Mo3 C31 C32 123.1(3)
C30 C31 C32 C33 0.6(6)
Mo3 C31 C32 C33 67.0(4)
C30 C31 C32 Mo3 -66.4(4)
C31 Mo3 C32 C33 -113.7(5)
C30 Mo3 C32 C33 -76.3(3)
C34 Mo3 C32 C33 -35.6(3)
S5 Mo3 C32 C33 154.8(3)
S7 Mo3 C32 C33 -131.1(3)
S6 Mo3 C32 C33 77.7(3)
S8 Mo3 C32 C33 10.1(4)
Mo4 Mo3 C32 C33 121.1(3)
C33 Mo3 C32 C31 113.7(5)
C30 Mo3 C32 C31 37.5(3)
C34 Mo3 C32 C31 78.1(4)
S5 Mo3 C32 C31 -91.5(3)
S7 Mo3 C32 C31 -17.4(5)
S6 Mo3 C32 C31 -168.6(3)
S8 Mo3 C32 C31 123.8(3)
Mo4 Mo3 C32 C31 -125.2(3)
C31 C32 C33 C34 0.2(6)
Mo3 C32 C33 C34 65.3(4)
C31 C32 C33 Mo3 -65.1(3)
C32 Mo3 C33 C34 -118.0(5)
C31 Mo3 C33 C34 -78.4(3)
C30 Mo3 C33 C34 -36.5(3)
S5 Mo3 C33 C34 -150.7(3)
S7 Mo3 C33 C34 -18.1(5)
S6 Mo3 C33 C34 136.0(3)
S8 Mo3 C33 C34 68.7(3)
Mo4 Mo3 C33 C34 119.0(3)
C31 Mo3 C33 C32 39.6(3)
C30 Mo3 C33 C32 81.5(3)
C34 Mo3 C33 C32 118.0(5)
S5 Mo3 C33 C32 -32.7(4)
S7 Mo3 C33 C32 99.9(4)
S6 Mo3 C33 C32 -106.0(3)
S8 Mo3 C33 C32 -173.3(3)
Mo4 Mo3 C33 C32 -123.0(3)
C32 C33 C34 C30 -1.0(6)
Mo3 C33 C34 C30 60.2(4)
C32 C33 C34 C35 178.9(6)
Mo3 C33 C34 C35 -120.0(6)
C32 C33 C34 Mo3 -61.2(4)
C31 C30 C34 C33 1.4(6)
Mo3 C30 C34 C33 -60.1(4)
C31 C30 C34 C35 -178.5(5)
Mo3 C30 C34 C35 120.1(6)
C31 C30 C34 Mo3 61.4(4)
C32 Mo3 C34 C33 37.3(3)
C31 Mo3 C34 C33 80.6(3)
C30 Mo3 C34 C33 117.9(5)
S5 Mo3 C34 C33 61.7(5)
S7 Mo3 C34 C33 169.9(3)
S6 Mo3 C34 C33 -50.2(3)
S8 Mo3 C34 C33 -115.2(3)
Mo4 Mo3 C34 C33 -120.2(3)
C32 Mo3 C34 C30 -80.6(3)
C31 Mo3 C34 C30 -37.3(3)
C33 Mo3 C34 C30 -117.9(5)
S5 Mo3 C34 C30 -56.2(5)
S7 Mo3 C34 C30 52.0(3)
S6 Mo3 C34 C30 -168.1(3)
S8 Mo3 C34 C30 126.9(3)
Mo4 Mo3 C34 C30 121.9(3)
C32 Mo3 C34 C35 160.0(6)
C31 Mo3 C34 C35 -156.7(6)
C33 Mo3 C34 C35 122.7(7)
C30 Mo3 C34 C35 -119.4(7)
S5 Mo3 C34 C35 -175.6(4)
S7 Mo3 C34 C35 -67.4(5)
S6 Mo3 C34 C35 72.5(5)
S8 Mo3 C34 C35 7.5(5)
Mo4 Mo3 C34 C35 2.5(7)
C37 Mo4 C36 C40 115.1(5)
C38 Mo4 C36 C40 76.7(4)
C39 Mo4 C36 C40 36.5(3)
S8 Mo4 C36 C40 132.8(3)
S7 Mo4 C36 C40 -152.5(3)
S6 Mo4 C36 C40 4.5(5)
S5 Mo4 C36 C40 -77.8(3)
Mo3 Mo4 C36 C40 -124.5(3)
C38 Mo4 C36 C37 -38.3(3)
C40 Mo4 C36 C37 -115.1(5)
C39 Mo4 C36 C37 -78.6(4)
S8 Mo4 C36 C37 17.8(4)
S7 Mo4 C36 C37 92.5(3)
S6 Mo4 C36 C37 -110.6(4)
S5 Mo4 C36 C37 167.2(3)
Mo3 Mo4 C36 C37 120.5(3)
C40 C36 C37 C38 0.2(6)
Mo4 C36 C37 C38 67.3(4)
C40 C36 C37 Mo4 -67.1(4)
C36 Mo4 C37 C38 -113.9(5)
C40 Mo4 C37 C38 -76.4(4)
C39 Mo4 C37 C38 -36.1(4)
S8 Mo4 C37 C38 78.4(4)
S7 Mo4 C37 C38 155.5(4)
S6 Mo4 C37 C38 11.5(5)
S5 Mo4 C37 C38 -132.8(3)
Mo3 Mo4 C37 C38 123.8(3)
C38 Mo4 C37 C36 113.9(5)
C40 Mo4 C37 C36 37.5(3)
C39 Mo4 C37 C36 77.8(4)
S8 Mo4 C37 C36 -167.7(3)
S7 Mo4 C37 C36 -90.6(3)
S6 Mo4 C37 C36 125.5(3)
S5 Mo4 C37 C36 -18.8(4)
Mo3 Mo4 C37 C36 -122.3(3)
C36 C37 C38 C39 0.1(7)
Mo4 C37 C38 C39 65.8(4)
C36 C37 C38 Mo4 -65.7(4)
C37 Mo4 C38 C39 -116.9(6)
C36 Mo4 C38 C39 -77.4(4)
C40 Mo4 C38 C39 -35.7(3)
S8 Mo4 C38 C39 137.5(4)
S7 Mo4 C38 C39 -148.0(3)
S6 Mo4 C38 C39 70.5(4)
S5 Mo4 C38 C39 -19.6(6)
Mo3 Mo4 C38 C39 124.7(3)
C36 Mo4 C38 C37 39.5(4)
C40 Mo4 C38 C37 81.2(4)
C39 Mo4 C38 C37 116.9(6)
S8 Mo4 C38 C37 -105.6(4)
S7 Mo4 C38 C37 -31.1(4)
S6 Mo4 C38 C37 -172.6(3)
S5 Mo4 C38 C37 97.3(4)
Mo3 Mo4 C38 C37 -118.5(4)
C37 C38 C39 C40 -0.4(7)
Mo4 C38 C39 C40 61.4(4)
C37 C38 C39 Mo4 -61.8(4)
C37 Mo4 C39 C38 37.7(4)
C36 Mo4 C39 C38 81.2(4)
C40 Mo4 C39 C38 118.8(5)
S8 Mo4 C39 C38 -48.9(4)
S7 Mo4 C39 C38 62.4(5)
S6 Mo4 C39 C38 -115.3(4)
S5 Mo4 C39 C38 169.2(3)
Mo3 Mo4 C39 C38 -119.7(4)
C37 Mo4 C39 C40 -81.1(4)
C36 Mo4 C39 C40 -37.6(3)
C38 Mo4 C39 C40 -118.8(5)
S8 Mo4 C39 C40 -167.7(3)
S7 Mo4 C39 C40 -56.4(5)
S6 Mo4 C39 C40 125.9(3)
S5 Mo4 C39 C40 50.4(4)
Mo3 Mo4 C39 C40 121.5(3)
C38 C39 C40 C36 0.6(6)
Mo4 C39 C40 C36 61.1(4)
C38 C39 C40 C41 175.8(5)
Mo4 C39 C40 C41 -123.7(6)
C38 C39 C40 Mo4 -60.5(4)
C37 C36 C40 C39 -0.5(6)
Mo4 C36 C40 C39 -64.3(4)
C37 C36 C40 C41 -175.7(5)
Mo4 C36 C40 C41 120.4(6)
C37 C36 C40 Mo4 63.8(4)
C37 Mo4 C40 C39 77.6(4)
C36 Mo4 C40 C39 116.6(5)
C38 Mo4 C40 C39 35.6(4)
S8 Mo4 C40 C39 22.1(5)
S7 Mo4 C40 C39 150.9(3)
S6 Mo4 C40 C39 -60.8(4)
S5 Mo4 C40 C39 -136.5(3)
Mo3 Mo4 C40 C39 -124.3(3)
C37 Mo4 C40 C36 -39.0(3)
C38 Mo4 C40 C36 -81.0(4)
C39 Mo4 C40 C36 -116.6(5)
S8 Mo4 C40 C36 -94.5(4)
S7 Mo4 C40 C36 34.3(4)
S6 Mo4 C40 C36 -177.4(3)
S5 Mo4 C40 C36 106.9(3)
Mo3 Mo4 C40 C36 119.0(3)
C37 Mo4 C40 C41 -158.7(6)
C36 Mo4 C40 C41 -119.7(7)
C38 Mo4 C40 C41 159.2(6)
C39 Mo4 C40 C41 123.7(7)
S8 Mo4 C40 C41 145.8(4)
S7 Mo4 C40 C41 -85.5(5)
S6 Mo4 C40 C41 62.8(5)
S5 Mo4 C40 C41 -12.8(5)
Mo3 Mo4 C40 C41 -0.7(7)
Mo3 S6 C42 S8 -32.5(2)
Mo4 S6 C42 S8 31.6(2)
Mo4 S8 C42 S6 -31.8(2)
Mo3 S8 C42 S6 32.5(2)
